data_4115795
loop_
_publ_author_name
'F. Albert Cotton'
'Evgeny V. Dikarev'
'Marina A. Petrukhina'

_publ_section_title
;
 Using Structures Formed by Dirhodium Tetra(trifluoroacetate) with
 Polycyclic Aromatic Hydrocarbons to Prospect for Maximum \p-Electron
 Density: H\"uckel Calculations Get It Right
;
_journal_name_full 'Journal of the American Chemical Society'
_journal_page_first 11655
_journal_page_last 11663
_journal_paper_doi 10.1021/ja016801z
_journal_volume 123
_journal_year 2001
_chemical_compound_source synthesized
_chemical_formula_moiety 'Rh2 (O2 C C F3)4 (C16 H10)2'
_chemical_formula_structural
;
 [Rh2(O2CCF3)4](\h2(2,3)-C16H10)2
;
_chemical_formula_sum 'C40 H20 F12 O8 Rh2'
_chemical_formula_weight 1062.38
_chemical_name_systematic
; 
 Tetrakis(\m-trifluoroacetato-\kO,\kO')dirhodium(II,II)-
 bis(\h2(2,3)-fluoranthene)
;
_space_group_IT_number 2
_symmetry_cell_setting triclinic
_symmetry_space_group_name_Hall '-P 1'
_symmetry_space_group_name_H-M 'P -1'
_atom_sites_solution_hydrogens geom
_atom_sites_solution_primary direct
_atom_sites_solution_secondary difmap
_audit_creation_method SHELXL
_cell_angle_alpha 77.91(2)
_cell_angle_beta 79.65(1)
_cell_angle_gamma 87.44(2)
_cell_formula_units_Z 1
_cell_length_a 8.674(3)
_cell_length_b 9.464(2)
_cell_length_c 12.110(3)
_cell_measurement_reflns_used 250
_cell_measurement_temperature 213(2)
_cell_measurement_theta_max 20.8
_cell_measurement_theta_min 9.10
_cell_volume 956.2(5)
_computing_cell_refinement 'MADNES (Enraf-Nonius, 1989)'
_computing_data_collection 'MADNES (Enraf-Nonius, 1989)'
_computing_data_reduction 'PROCOR (Kabsch, 1988)'
_computing_molecular_graphics 'SHELXTL V.5 (Siemens, 1994)'
_computing_publication_material CIFTAB
_computing_structure_refinement 'SHELXL-93 (Sheldrick, 1993)'
_computing_structure_solution 'SHELXTL V.5 (Siemens, 1994)'
_diffrn_ambient_temperature 213(2)
_diffrn_measurement_device 'Nonius FAST area detector'
_diffrn_measurement_method 'Ellipsoid-mask fitting'
_diffrn_radiation_monochromator graphite
_diffrn_radiation_source 'fine-focus sealed tube'
_diffrn_radiation_type MoK\a
_diffrn_radiation_wavelength 0.71073
_diffrn_reflns_av_R_equivalents 0.0698
_diffrn_reflns_av_sigmaI/netI 0.0516
_diffrn_reflns_limit_h_max 10
_diffrn_reflns_limit_h_min -10
_diffrn_reflns_limit_k_max 11
_diffrn_reflns_limit_k_min -10
_diffrn_reflns_limit_l_max 13
_diffrn_reflns_limit_l_min -14
_diffrn_reflns_number 5614
_diffrn_reflns_theta_max 25.14
_diffrn_reflns_theta_min 2.51
_diffrn_standards_number 'none (area detector data)'
_exptl_absorpt_coefficient_mu 0.976
_exptl_absorpt_correction_type none
_exptl_crystal_colour green
_exptl_crystal_density_diffrn 1.845
_exptl_crystal_density_meas ?
_exptl_crystal_density_method noref
_exptl_crystal_description plate
_exptl_crystal_F_000 522
_exptl_crystal_size_max 0.28
_exptl_crystal_size_mid 0.25
_exptl_crystal_size_min 0.08
_refine_diff_density_max 1.221
_refine_diff_density_min -1.530
_refine_diff_density_rms 0.170
_refine_ls_extinction_coef noref
_refine_ls_extinction_method none
_refine_ls_goodness_of_fit_all 1.057
_refine_ls_goodness_of_fit_obs 1.055
_refine_ls_hydrogen_treatment noref
_refine_ls_matrix_type full
_refine_ls_number_parameters 286
_refine_ls_number_reflns 3096
_refine_ls_number_restraints 24
_refine_ls_restrained_S_all 1.080
_refine_ls_restrained_S_obs 1.078
_refine_ls_R_factor_all 0.0584
_refine_ls_R_factor_obs 0.0548
_refine_ls_shift/esd_max 0.001
_refine_ls_shift/esd_mean 0.000
_refine_ls_structure_factor_coef Fsqd
_refine_ls_weighting_details 'w=1/[\s^2^(Fo^2^)+(0.1080P)^2^+3.4089P] where P=(Fo^2^+2Fc^2^)/3'
_refine_ls_weighting_scheme calc
_refine_ls_wR_factor_all 0.1590
_refine_ls_wR_factor_obs 0.1532
_reflns_number_observed 2913
_reflns_number_total 3096
_reflns_observed_criterion >2sigma(I)
_cod_data_source_file ja016801z_s1_07.cif
_cod_data_source_block '[Rh2(O2CCF3)4](C16H10)2_(6a)'
_cod_depositor_comments
;
The following automatic conversions were performed:

'_exptl_crystal_density_meas' value 'noref' was changed to '?' - the
value is perceived as not measured.

Automatic conversion script
Id: cif_fix_values 3008 2015-01-20 13:52:24Z robertas 

The following automatic conversions were performed:

'_refine_ls_weighting_scheme' value 'calc
w=1/[\s^2^(Fo^2^)+(0.1080P)^2^+3.4089P] where P=(Fo^2^+2Fc^2^)/3' was
changed to 'calc'. New tag '_refine_ls_weighting_details' was
created. The value of the new tag was set to
'w=1/[\s^2^(Fo^2^)+(0.1080P)^2^+3.4089P] where P=(Fo^2^+2Fc^2^)/3'.

Automatic conversion script
Id: cif_fix_values 3143 2015-03-26 13:38:13Z robertas 
;
_cod_database_code 4115795

loop_
_symmetry_equiv_pos_as_xyz
'x, y, z'
'-x, -y, -z'

loop_
_atom_site_aniso_label
_atom_site_aniso_U_11
_atom_site_aniso_U_22
_atom_site_aniso_U_33
_atom_site_aniso_U_23
_atom_site_aniso_U_13
_atom_site_aniso_U_12
Rh1 0.0176(3) 0.0264(3) 0.0170(3) -0.0036(2) -0.0034(2) -0.0030(2)
O1 0.032(2) 0.025(2) 0.028(2) -0.005(2) -0.008(2) -0.007(2)
O2 0.026(2) 0.043(3) 0.023(2) -0.011(2) -0.005(2) 0.000(2)
O3 0.027(2) 0.035(2) 0.025(2) -0.002(2) -0.004(2) -0.009(2)
O4 0.025(2) 0.038(3) 0.025(2) -0.008(2) -0.006(2) -0.004(2)
C1 0.022(3) 0.033(3) 0.029(3) -0.002(2) -0.002(2) -0.004(3)
C2 0.025(3) 0.027(3) 0.026(3) -0.003(2) 0.000(2) -0.006(2)
C3 0.060(5) 0.039(4) 0.047(4) 0.005(3) -0.023(4) -0.020(4)
C4 0.027(3) 0.045(4) 0.039(3) -0.018(3) -0.007(3) 0.001(3)
C5 0.026(3) 0.038(3) 0.025(3) -0.010(2) -0.007(2) 0.000(3)
C6 0.038(3) 0.034(3) 0.018(3) -0.010(2) -0.004(2) -0.007(3)
C7 0.041(3) 0.038(3) 0.012(2) -0.010(2) -0.006(2) -0.006(3)
C8 0.028(3) 0.058(5) 0.038(3) -0.022(3) -0.008(3) 0.003(3)
C9 0.040(4) 0.058(5) 0.046(4) -0.026(4) -0.020(3) 0.022(3)
C10 0.056(4) 0.039(4) 0.046(4) -0.018(3) -0.014(3) 0.011(3)
C11 0.074(5) 0.031(4) 0.039(4) -0.001(3) -0.023(4) -0.003(4)
C12 0.068(5) 0.060(5) 0.037(4) -0.002(4) 0.006(4) -0.028(5)
C13 0.047(4) 0.065(5) 0.051(4) -0.008(4) 0.004(4) -0.020(4)
C14 0.035(4) 0.055(5) 0.041(4) -0.013(3) 0.000(3) -0.013(3)
C15 0.040(4) 0.035(3) 0.027(3) -0.011(3) -0.006(3) -0.007(3)
C16 0.053(4) 0.029(3) 0.022(3) -0.006(2) -0.012(3) -0.006(3)
C17 0.047(4) 0.032(4) 0.033(3) -0.013(3) -0.019(3) 0.006(3)
C18 0.029(3) 0.037(3) 0.022(3) -0.015(2) -0.007(2) -0.002(3)
C19 0.029(3) 0.034(3) 0.021(3) -0.010(2) -0.008(2) -0.005(3)
C20 0.031(3) 0.043(4) 0.021(3) -0.017(3) -0.012(2) -0.001(3)

loop_
_atom_site_label
_atom_site_type_symbol
_atom_site_fract_x
_atom_site_fract_y
_atom_site_fract_z
_atom_site_U_iso_or_equiv
_atom_site_thermal_displace_type
_atom_site_occupancy
_atom_site_calc_flag
_atom_site_refinement_flags
_atom_site_disorder_group
Rh1 Rh 0.00558(4) 0.02233(4) 0.09423(3) 0.0203(2) Uani 1 d . .
O1 O 0.1030(5) 0.2163(4) 0.0153(3) 0.0276(9) Uani 1 d . .
O2 O -0.2119(5) 0.1150(5) 0.0943(4) 0.0300(9) Uani 1 d . .
O3 O -0.0933(5) -0.1748(5) 0.1606(3) 0.0292(9) Uani 1 d . .
O4 O 0.2213(5) -0.0742(5) 0.0811(3) 0.0288(9) Uani 1 d . .
C1 C 0.1221(7) 0.2478(7) -0.0920(5) 0.0287(13) Uani 1 d . .
C2 C -0.2726(7) 0.1202(6) 0.0073(5) 0.0263(12) Uani 1 d . .
C3 C 0.1902(10) 0.3971(8) -0.1455(6) 0.048(2) Uani 1 d D 1
F1 F 0.2730(20) 0.4438(19) -0.0779(14) 0.038(4) Uiso 0.40 d PD 1
F2 F 0.2824(19) 0.3979(16) -0.2512(10) 0.041(3) Uiso 0.40 d PD 1
F3 F 0.0718(13) 0.4899(12) -0.1663(16) 0.041(3) Uiso 0.40 d PD 1
F1X F 0.3030(16) 0.4367(16) -0.1068(13) 0.033(4) Uiso 0.300(4) d PD 2
F2X F 0.2184(24) 0.4319(21) -0.2579(11) 0.058(5) Uiso 0.30 d PD 2
F3X F 0.0637(17) 0.4991(18) -0.1202(18) 0.058(5) Uiso 0.30 d PD 2
F1Y F 0.2389(24) 0.4674(25) -0.0747(16) 0.053(7) Uiso 0.300(4) d PD 3
F2Y F 0.3248(22) 0.3787(24) -0.2292(17) 0.068(7) Uiso 0.30 d PD 3
F3Y F 0.1029(20) 0.4799(17) -0.2071(16) 0.052(5) Uiso 0.30 d PD 3
C4 C -0.4316(7) 0.1973(8) 0.0101(6) 0.0352(14) Uani 1 d D 4
F4 F -0.5194(11) 0.1485(11) -0.0556(8) 0.034(2) Uiso 0.50 d PD 4
F5 F -0.5153(12) 0.1938(13) 0.1094(8) 0.050(3) Uiso 0.50 d PD 4
F6 F -0.3999(11) 0.3405(9) -0.0367(9) 0.049(3) Uiso 0.50 d PD 4
F4X F -0.5039(12) 0.1846(12) -0.0763(8) 0.040(3) Uiso 0.500(3) d PD 5
F5X F -0.5283(10) 0.1419(10) 0.1123(6) 0.035(2) Uiso 0.50 d PD 5
F6X F -0.4210(11) 0.3359(9) 0.0078(9) 0.041(2) Uiso 0.50 d PD 5
C5 C -0.1755(7) 0.0323(7) 0.3582(5) 0.0289(13) Uani 1 d . .
H5 H -0.2789(7) 0.0673(7) 0.3605(5) 0.035 Uiso 1 calc R .
C6 C -0.0477(7) 0.1115(7) 0.2827(5) 0.0295(13) Uani 1 d . .
H6 H -0.0680(7) 0.2009(7) 0.2365(5) 0.035 Uiso 1 calc R .
C7 C 0.1042(8) 0.0601(7) 0.2758(4) 0.0292(13) Uani 1 d . .
H7 H 0.1852(8) 0.1146(7) 0.2248(4) 0.035 Uiso 1 calc R .
C8 C 0.2873(8) -0.1383(8) 0.3476(6) 0.039(2) Uani 1 d . .
H8 H 0.3765(8) -0.0954(8) 0.2981(6) 0.047 Uiso 1 calc R .
C9 C 0.3008(8) -0.2674(9) 0.4250(6) 0.045(2) Uani 1 d . .
H9 H 0.4004(8) -0.3103(9) 0.4265(6) 0.054 Uiso 1 calc R .
C10 C 0.1707(9) -0.3366(8) 0.5013(7) 0.046(2) Uani 1 d . .
H10 H 0.1842(9) -0.4233(8) 0.5532(7) 0.055 Uiso 1 calc R .
C11 C -0.1914(11) -0.4195(8) 0.6553(6) 0.047(2) Uani 1 d . .
H11 H -0.1248(11) -0.4930(8) 0.6854(6) 0.057 Uiso 1 calc R .
C12 C -0.3519(11) -0.4175(10) 0.7016(7) 0.057(2) Uani 1 d . .
H12 H -0.3924(11) -0.4900(10) 0.7647(7) 0.069 Uiso 1 calc R .
C13 C -0.4520(10) -0.3115(10) 0.6568(7) 0.056(2) Uani 1 d . .
H13 H -0.5593(10) -0.3138(10) 0.6885(7) 0.067 Uiso 1 calc R .
C14 C -0.3947(8) -0.2036(9) 0.5666(6) 0.043(2) Uani 1 d . .
H14 H -0.4626(8) -0.1314(9) 0.5364(6) 0.052 Uiso 1 calc R .
C15 C -0.2367(8) -0.2004(7) 0.5194(5) 0.0332(14) Uani 1 d . .
C16 C -0.1342(8) -0.3089(7) 0.5634(5) 0.0336(15) Uani 1 d . .
C17 C 0.0266(8) -0.2768(7) 0.4988(5) 0.0352(15) Uani 1 d . .
C18 C 0.0138(7) -0.1457(7) 0.4186(5) 0.0276(13) Uani 1 d . .
C19 C -0.1432(7) -0.0951(7) 0.4266(5) 0.0267(12) Uani 1 d . .
C20 C 0.1396(7) -0.0724(7) 0.3438(5) 0.0295(13) Uani 1 d . .

loop_
_atom_type_symbol
_atom_type_description
_atom_type_scat_dispersion_real
_atom_type_scat_dispersion_imag
_atom_type_scat_source
C C 0.0033 0.0016 'International Tables Vol C Tables 4.2.6.8 and 6.1.1.4'
H H 0.0000 0.0000 'International Tables Vol C Tables 4.2.6.8 and 6.1.1.4'
O O 0.0106 0.0060 'International Tables Vol C Tables 4.2.6.8 and 6.1.1.4'
F F 0.0171 0.0103 'International Tables Vol C Tables 4.2.6.8 and 6.1.1.4'
Rh Rh -1.1178 0.9187 'International Tables Vol C Tables 4.2.6.8 and 6.1.1.4'

loop_
_geom_angle_atom_site_label_1
_geom_angle_atom_site_label_2
_geom_angle_atom_site_label_3
_geom_angle
_geom_angle_site_symmetry_1
_geom_angle_site_symmetry_3
_geom_angle_publ_flag
O1 Rh1 O3 175.38(14) . . y
O1 Rh1 O4 90.7(2) . . y
O3 Rh1 O4 89.3(2) . . y
O1 Rh1 O2 89.4(2) . . y
O3 Rh1 O2 90.3(2) . . y
O4 Rh1 O2 175.16(14) . . y
O1 Rh1 Rh1 87.94(12) . 2 y
O3 Rh1 Rh1 87.45(12) . 2 y
O4 Rh1 Rh1 87.43(11) . 2 y
O2 Rh1 Rh1 87.74(11) . 2 y
O1 Rh1 C6 88.8(2) . . n
O3 Rh1 C6 95.6(2) . . n
O4 Rh1 C6 107.8(2) . . n
O2 Rh1 C6 77.0(2) . . n
Rh1 Rh1 C6 164.5(2) 2 . y
O1 Rh1 C7 86.5(2) . . n
O3 Rh1 C7 98.0(2) . . n
O4 Rh1 C7 76.9(2) . . n
O2 Rh1 C7 108.0(2) . . n
Rh1 Rh1 C7 163.25(15) 2 . y
C6 Rh1 C7 31.1(2) . . y
C1 O1 Rh1 117.4(4) . . n
C2 O2 Rh1 117.3(4) . . n
C1 O3 Rh1 117.7(4) 2 . n
C2 O4 Rh1 118.1(4) 2 . n
O3 C1 O1 129.5(6) 2 . n
O3 C1 C3 115.8(5) 2 . n
O1 C1 C3 114.7(5) . . n
O4 C2 O2 129.4(6) 2 . n
O4 C2 C4 115.7(5) 2 . n
O2 C2 C4 114.8(5) . . n
F1 C3 F3 109.7(12) . . n
F1 C3 F2 109.7(12) . . n
F3 C3 F2 105.6(11) . . n
F1 C3 C1 112.0(9) . . n
F3 C3 C1 108.7(8) . . n
F2 C3 C1 111.0(8) . . n
F1X C3 F2X 109.4(12) . . n
F1X C3 F3X 104.6(11) . . n
F2X C3 F3X 100.4(13) . . n
F1X C3 C1 117.9(9) . . n
F2X C3 C1 116.7(10) . . n
F3X C3 C1 105.4(9) . . n
F3Y C3 F1Y 110.1(13) . . n
F3Y C3 F2Y 101.8(13) . . n
F1Y C3 F2Y 106.2(13) . . n
F3Y C3 C1 114.1(9) . . n
F1Y C3 C1 116.0(11) . . n
F2Y C3 C1 107.3(11) . . n
F5 C4 F4 108.3(8) . . n
F5 C4 F6 106.2(8) . . n
F4 C4 F6 107.9(8) . . n
F5 C4 C2 116.5(7) . . n
F4 C4 C2 111.5(6) . . n
F6 C4 C2 106.0(6) . . n
F6X C4 F4X 107.3(8) . . n
F6X C4 F5X 105.4(7) . . n
F4X C4 F5X 108.5(7) . . n
F6X C4 C2 112.3(6) . . n
F4X C4 C2 113.7(7) . . n
F5X C4 C2 109.2(6) . . n
C19 C5 C6 118.2(6) . . y
C7 C6 C5 121.8(6) . . y
C7 C6 Rh1 76.0(3) . . n
C5 C6 Rh1 109.4(4) . . n
C6 C7 C20 120.9(5) . . y
C6 C7 Rh1 72.9(3) . . n
C20 C7 Rh1 111.2(4) . . n
C9 C8 C20 119.6(6) . . y
C8 C9 C10 122.6(7) . . y
C17 C10 C9 119.2(7) . . y
C16 C11 C12 117.8(8) . . y
C13 C12 C11 121.8(7) . . y
C14 C13 C12 120.0(8) . . y
C13 C14 C15 120.1(8) . . y
C14 C15 C16 120.4(7) . . y
C14 C15 C19 131.5(7) . . y
C16 C15 C19 108.1(6) . . y
C11 C16 C15 120.0(7) . . y
C11 C16 C17 131.3(7) . . y
C15 C16 C17 108.7(5) . . y
C10 C17 C18 117.7(6) . . y
C10 C17 C16 136.6(7) . . y
C18 C17 C16 105.6(6) . . y
C20 C18 C19 123.7(6) . . y
C20 C18 C17 124.7(6) . . y
C19 C18 C17 111.5(5) . . y
C5 C19 C18 119.1(5) . . y
C5 C19 C15 134.6(6) . . y
C18 C19 C15 106.1(5) . . y
C18 C20 C8 116.0(6) . . y
C18 C20 C7 116.2(6) . . y
C8 C20 C7 127.7(6) . . y

loop_
_geom_bond_atom_site_label_1
_geom_bond_atom_site_label_2
_geom_bond_distance
_geom_bond_site_symmetry_2
_geom_bond_publ_flag
Rh1 O1 2.027(4) . y
Rh1 O3 2.033(4) . y
Rh1 O4 2.040(4) . y
Rh1 O2 2.045(4) . y
Rh1 Rh1 2.4257(9) 2 y
Rh1 C6 2.554(5) . y
Rh1 C7 2.594(5) . y
O1 C1 1.252(7) . n
O2 C2 1.250(7) . n
O3 C1 1.249(7) 2 n
O4 C2 1.242(7) 2 n
C1 O3 1.249(7) 2 n
C1 C3 1.524(9) . n
C2 O4 1.242(7) 2 n
C2 C4 1.530(9) . n
C3 F1 1.331(13) . n
C3 F3 1.345(13) . n
C3 F2 1.381(13) . n
C3 F1X 1.261(13) . n
C3 F2X 1.312(15) . n
C3 F3X 1.46(2) . n
C3 F3Y 1.284(15) . n
C3 F1Y 1.32(2) . n
C3 F2Y 1.43(2) . n
C4 F5 1.283(11) . n
C4 F4 1.352(10) . n
C4 F6 1.375(11) . n
C4 F6X 1.314(10) . n
C4 F4X 1.341(11) . n
C4 F5X 1.380(10) . n
C5 C19 1.361(9) . y
C5 C6 1.432(8) . y
C6 C7 1.378(9) . y
C7 C20 1.404(9) . y
C8 C9 1.389(11) . y
C8 C20 1.403(9) . y
C9 C10 1.412(11) . y
C10 C17 1.352(11) . y
C11 C16 1.393(9) . y
C11 C12 1.406(12) . y
C12 C13 1.385(13) . y
C13 C14 1.367(11) . y
C14 C15 1.386(10) . y
C15 C16 1.410(10) . y
C15 C19 1.480(8) . y
C16 C17 1.481(10) . y
C17 C18 1.420(9) . y
C18 C20 1.393(8) . y
C18 C19 1.417(9) . y
